data_7023067
loop_
_publ_author_name
'Machura, Barbara'
'Wolff, Mariusz'
'Benoist, Eric'
'Schachner, J\"org A'
'M\"osch-Zanetti, Nadia C'

_publ_section_title
;
 Oxorhenium(V) complexes of quinoline and isoquinoline carboxylic
 acids--synthesis, structural characterization and catalytic application
 in epoxidation reactions.
;
_journal_issue 24
_journal_name_full 'Dalton transactions (Cambridge, England : 2003)'
_journal_page_first 8827
_journal_page_last 8837
_journal_paper_doi 10.1039/c3dt50625h
_journal_volume 42
_journal_year 2013
_chemical_formula_moiety 'C29 H23 Cl2 N O4 P Re, C2 H3 N'
_chemical_formula_sum 'C31 H26 Cl2 N2 O4 P Re'
_chemical_formula_weight 778.61
_chemical_name_systematic
;
?
;
_space_group_IT_number 2
_symmetry_cell_setting triclinic
_symmetry_space_group_name_Hall '-P 1'
_symmetry_space_group_name_H-M 'P -1'
_atom_sites_solution_hydrogens geom
_atom_sites_solution_primary direct
_atom_sites_solution_secondary difmap
_audit_creation_method SHELXL-97
_cell_angle_alpha 95.667(4)
_cell_angle_beta 90.406(4)
_cell_angle_gamma 106.382(6)
_cell_formula_units_Z 4
_cell_length_a 9.8390(6)
_cell_length_b 10.6857(8)
_cell_length_c 30.1868(13)
_cell_measurement_reflns_used 8990
_cell_measurement_temperature 295.0(2)
_cell_measurement_theta_max 29.7178
_cell_measurement_theta_min 3.2922
_cell_volume 3028.0(3)
_computing_cell_refinement 'CrysAlis RED v. 1.163 (UNIL IC & KUMA 2000)'
_computing_data_collection 'CrysAlis CCD v. 1.163 (UNIL IC & KUMA 2000)'
_computing_data_reduction 'CrysAlis RED v. 1.163 (UNIL IC & KUMA 2000)'
_computing_molecular_graphics
;XP in SHELXTL/PC (Sheldrick, 1990b)
ORTEP-3 W v. 1.062 (Farrugia 1997)
;
_computing_publication_material
;SHELXL-97 (Sheldrick, 1997) and
PLATON (Spek, 1990)
;
_computing_structure_refinement 'SHELXL-97 (Sheldrick, 1997)'
_computing_structure_solution 'SHELXS-97 (Sheldrick, 1990)'
_diffrn_ambient_temperature 295.0(2)
_diffrn_measured_fraction_theta_full 0.984
_diffrn_measured_fraction_theta_max 0.984
_diffrn_measurement_device_type
;
Oxford Diffraction Xcalibur (TM) Single Crystal X-ray Diffractometer with
Sapphire CCD detector
;
_diffrn_radiation_monochromator graphite
_diffrn_radiation_source 'fine-focus sealed tube'
_diffrn_radiation_type MoK\a
_diffrn_radiation_wavelength 0.71073
_diffrn_reflns_av_R_equivalents 0.0943
_diffrn_reflns_av_unetI/netI 0.1008
_diffrn_reflns_limit_h_max 11
_diffrn_reflns_limit_h_min -11
_diffrn_reflns_limit_k_max 12
_diffrn_reflns_limit_k_min -12
_diffrn_reflns_limit_l_max 35
_diffrn_reflns_limit_l_min -31
_diffrn_reflns_number 22712
_diffrn_reflns_theta_full 25.00
_diffrn_reflns_theta_max 25.00
_diffrn_reflns_theta_min 3.30
_exptl_absorpt_coefficient_mu 4.281
_exptl_absorpt_correction_T_max 1.00000
_exptl_absorpt_correction_T_min 0.54607
_exptl_absorpt_correction_type empirical
_exptl_absorpt_process_details 'CrysAlis RED, (2005)'
_exptl_crystal_colour 'pale green'
_exptl_crystal_density_diffrn 1.708
_exptl_crystal_density_method 'not measured'
_exptl_crystal_description plate
_exptl_crystal_F_000 1528
_exptl_crystal_size_max 0.236
_exptl_crystal_size_mid 0.076
_exptl_crystal_size_min 0.018
_refine_diff_density_max 2.640
_refine_diff_density_min -2.302
_refine_diff_density_rms 0.231
_refine_ls_extinction_method none
_refine_ls_goodness_of_fit_ref 1.043
_refine_ls_hydrogen_treatment constr
_refine_ls_matrix_type full
_refine_ls_number_parameters 743
_refine_ls_number_reflns 10507
_refine_ls_number_restraints 0
_refine_ls_restrained_S_all 1.043
_refine_ls_R_factor_all 0.0751
_refine_ls_R_factor_gt 0.0466
_refine_ls_shift/su_max 0.001
_refine_ls_shift/su_mean 0.000
_refine_ls_structure_factor_coef Fsqd
_refine_ls_weighting_details 'calc w=1/[\s^2^(Fo^2^)+(0.0721P)^2^+0.0000P] where P=(Fo^2^+2Fc^2^)/3'
_refine_ls_weighting_scheme calc
_refine_ls_wR_factor_gt 0.1181
_refine_ls_wR_factor_ref 0.1406
_reflns_number_gt 7725
_reflns_number_total 10507
_reflns_threshold_expression >2sigma(I)
_cod_data_source_file c3dt50625h.txt
_cod_data_source_block ren332
_cod_original_sg_symbol_H-M P-1
_cod_database_code 7023067

loop_
_symmetry_equiv_pos_as_xyz
'x, y, z'
'-x, -y, -z'

loop_
_atom_site_label
_atom_site_type_symbol
_atom_site_fract_x
_atom_site_fract_y
_atom_site_fract_z
_atom_site_U_iso_or_equiv
_atom_site_adp_type
_atom_site_occupancy
_atom_site_symmetry_multiplicity
_atom_site_calc_flag
_atom_site_refinement_flags
Re1 Re 0.58527(3) 0.23415(4) 0.125067(12) 0.03153(12) Uani 1 1 d .
Re2 Re 0.25390(3) 0.72320(3) 0.374195(11) 0.02824(12) Uani 1 1 d .
O1 O 0.7340(6) 0.3054(7) 0.1550(2) 0.0474(17) Uani 1 1 d .
O2 O 0.4201(5) 0.0991(6) 0.0915(2) 0.0361(15) Uani 1 1 d .
O3 O 0.3401(6) -0.0811(7) 0.0442(3) 0.057(2) Uani 1 1 d .
O4 O 0.8091(8) -0.2108(7) 0.0260(2) 0.0560(19) Uani 1 1 d .
O5 O 0.1048(6) 0.6956(6) 0.3433(2) 0.0391(15) Uani 1 1 d .
O6 O 0.4252(5) 0.7020(6) 0.40807(19) 0.0349(15) Uani 1 1 d .
O7 O 0.5099(6) 0.5959(8) 0.4563(2) 0.055(2) Uani 1 1 d .
O8 O 0.0495(7) 0.2490(7) 0.4878(2) 0.0540(19) Uani 1 1 d .
N1 N 0.6785(6) 0.1038(7) 0.0834(2) 0.0258(15) Uani 1 1 d .
N2 N 0.1669(7) 0.5709(7) 0.4176(2) 0.0313(17) Uani 1 1 d .
P1 P 0.5138(2) 0.0805(2) 0.18294(7) 0.0303(5) Uani 1 1 d .
P2 P 0.3315(2) 0.5750(2) 0.31792(7) 0.0265(5) Uani 1 1 d .
Cl1 Cl 0.4274(3) 0.3456(3) 0.15396(9) 0.0506(6) Uani 1 1 d .
Cl2 Cl 0.6121(3) 0.3584(3) 0.06308(9) 0.0585(7) Uani 1 1 d .
Cl3 Cl 0.4046(2) 0.9007(2) 0.34391(8) 0.0421(6) Uani 1 1 d .
Cl4 Cl 0.2234(3) 0.8707(3) 0.43531(8) 0.0495(6) Uani 1 1 d .
C1 C 0.5376(9) -0.0760(10) 0.1648(3) 0.038(2) Uani 1 1 d .
C2 C 0.6748(10) -0.0883(10) 0.1596(3) 0.042(2) Uani 1 1 d .
H2 H 0.7518 -0.0150 0.1669 0.050 Uiso 1 1 calc R
C3 C 0.6996(12) -0.2057(12) 0.1440(4) 0.053(3) Uani 1 1 d .
H3 H 0.7921 -0.2100 0.1404 0.064 Uiso 1 1 calc R
C4 C 0.5871(13) -0.3164(12) 0.1336(4) 0.062(3) Uani 1 1 d .
H4 H 0.6031 -0.3960 0.1236 0.074 Uiso 1 1 calc R
C5 C 0.4518(13) -0.3075(12) 0.1383(4) 0.068(3) Uani 1 1 d .
H5 H 0.3756 -0.3816 0.1312 0.082 Uiso 1 1 calc R
C6 C 0.4265(11) -0.1893(10) 0.1535(4) 0.048(3) Uani 1 1 d .
H6 H 0.3335 -0.1858 0.1563 0.058 Uiso 1 1 calc R
C7 C 0.3293(8) 0.0492(9) 0.2004(3) 0.036(2) Uani 1 1 d .
C8 C 0.2219(9) 0.0303(13) 0.1697(4) 0.061(4) Uani 1 1 d .
H8 H 0.2417 0.0326 0.1396 0.074 Uiso 1 1 calc R
C9 C 0.0835(10) 0.0077(13) 0.1827(4) 0.065(4) Uani 1 1 d .
H9 H 0.0110 -0.0016 0.1616 0.078 Uiso 1 1 calc R
C10 C 0.0528(11) -0.0010(12) 0.2269(4) 0.061(3) Uani 1 1 d .
H10 H -0.0405 -0.0186 0.2357 0.074 Uiso 1 1 calc R
C11 C 0.1608(11) 0.0165(14) 0.2577(4) 0.067(3) Uani 1 1 d .
H11 H 0.1406 0.0103 0.2876 0.081 Uiso 1 1 calc R
C12 C 0.2998(9) 0.0433(11) 0.2448(3) 0.046(3) Uani 1 1 d .
H12 H 0.3730 0.0573 0.2660 0.055 Uiso 1 1 calc R
C13 C 0.6213(9) 0.1368(10) 0.2344(3) 0.037(2) Uani 1 1 d .
C14 C 0.6552(9) 0.0466(11) 0.2603(3) 0.044(2) Uani 1 1 d .
H14 H 0.6278 -0.0424 0.2503 0.053 Uiso 1 1 calc R
C15 C 0.7289(12) 0.0898(13) 0.3004(4) 0.059(3) Uani 1 1 d .
H15 H 0.7496 0.0298 0.3178 0.070 Uiso 1 1 calc R
C16 C 0.7721(10) 0.2216(14) 0.3148(3) 0.055(3) Uani 1 1 d .
H16 H 0.8249 0.2506 0.3414 0.066 Uiso 1 1 calc R
C17 C 0.7378(10) 0.3112(12) 0.2902(3) 0.056(3) Uani 1 1 d .
H17 H 0.7653 0.4001 0.3003 0.067 Uiso 1 1 calc R
C18 C 0.6610(10) 0.2662(12) 0.2497(3) 0.050(3) Uani 1 1 d .
H18 H 0.6368 0.3259 0.2330 0.060 Uiso 1 1 calc R
C19 C 0.8204(8) 0.1141(10) 0.0787(3) 0.034(2) Uani 1 1 d .
C20 C 0.9222(9) 0.2360(10) 0.0929(3) 0.041(2) Uani 1 1 d .
H20 H 0.8956 0.3095 0.1042 0.049 Uiso 1 1 calc R
C21 C 1.0626(9) 0.2386(13) 0.0889(4) 0.055(3) Uani 1 1 d .
H21 H 1.1308 0.3166 0.0986 0.067 Uiso 1 1 calc R
C22 C 1.1079(10) 0.1392(14) 0.0722(4) 0.056(3) Uani 1 1 d .
H22 H 1.2047 0.1499 0.0704 0.068 Uiso 1 1 calc R
C23 C 1.0126(10) 0.0182(12) 0.0572(3) 0.051(3) Uani 1 1 d .
H23 H 1.0434 -0.0532 0.0464 0.062 Uiso 1 1 calc R
C24 C 0.8651(9) 0.0096(10) 0.0595(3) 0.038(2) Uani 1 1 d .
C25 C 0.7597(10) -0.1094(10) 0.0414(3) 0.041(2) Uani 1 1 d .
C26 C 0.7081(14) -0.3331(13) 0.0107(5) 0.078(4) Uani 1 1 d .
H26A H 0.6494 -0.3653 0.0347 0.118 Uiso 1 1 calc R
H26B H 0.7572 -0.3956 0.0002 0.118 Uiso 1 1 calc R
H26C H 0.6500 -0.3203 -0.0132 0.118 Uiso 1 1 calc R
C27 C 0.6218(10) -0.1093(10) 0.0411(3) 0.039(2) Uani 1 1 d .
H27 H 0.5520 -0.1785 0.0262 0.047 Uiso 1 1 calc R
C28 C 0.5884(9) -0.0051(9) 0.0633(3) 0.034(2) Uani 1 1 d .
C29 C 0.4369(9) -0.0001(10) 0.0651(3) 0.038(2) Uani 1 1 d .
C30 C 0.3068(8) 0.4128(8) 0.3370(3) 0.0289(19) Uani 1 1 d .
C31 C 0.1721(9) 0.3426(9) 0.3458(3) 0.038(2) Uani 1 1 d .
H31 H 0.0959 0.3751 0.3405 0.045 Uiso 1 1 calc R
C32 C 0.1499(11) 0.2236(10) 0.3627(3) 0.047(3) Uani 1 1 d .
H32 H 0.0583 0.1751 0.3683 0.057 Uiso 1 1 calc R
C33 C 0.2629(12) 0.1759(11) 0.3713(3) 0.054(3) Uani 1 1 d .
H33 H 0.2477 0.0961 0.3831 0.065 Uiso 1 1 calc R
C34 C 0.3968(12) 0.2461(11) 0.3624(4) 0.055(3) Uani 1 1 d .
H34 H 0.4727 0.2134 0.3679 0.066 Uiso 1 1 calc R
C35 C 0.4206(10) 0.3648(10) 0.3455(3) 0.045(2) Uani 1 1 d .
H35 H 0.5123 0.4126 0.3397 0.054 Uiso 1 1 calc R
C36 C 0.5158(8) 0.6272(9) 0.3004(3) 0.034(2) Uani 1 1 d .
C37 C 0.6239(9) 0.6980(10) 0.3290(3) 0.044(2) Uani 1 1 d .
H37 H 0.6035 0.7245 0.3579 0.053 Uiso 1 1 calc R
C38 C 0.7654(10) 0.7322(11) 0.3162(4) 0.055(3) Uani 1 1 d .
H38 H 0.8382 0.7823 0.3358 0.066 Uiso 1 1 calc R
C39 C 0.7928(11) 0.6887(13) 0.2734(4) 0.063(3) Uani 1 1 d .
H39 H 0.8857 0.7080 0.2640 0.076 Uiso 1 1 calc R
C40 C 0.6845(12) 0.6177(13) 0.2448(4) 0.064(3) Uani 1 1 d .
H40 H 0.7051 0.5898 0.2161 0.076 Uiso 1 1 calc R
C41 C 0.5451(10) 0.5861(11) 0.2570(3) 0.050(3) Uani 1 1 d .
H41 H 0.4724 0.5386 0.2370 0.061 Uiso 1 1 calc R
C42 C 0.2244(8) 0.5460(10) 0.2669(3) 0.034(2) Uani 1 1 d .
C43 C 0.1657(12) 0.4225(12) 0.2450(3) 0.058(3) Uani 1 1 d .
H43 H 0.1827 0.3497 0.2560 0.069 Uiso 1 1 calc R
C44 C 0.0824(13) 0.4070(13) 0.2073(4) 0.073(4) Uani 1 1 d .
H44 H 0.0427 0.3233 0.1929 0.088 Uiso 1 1 calc R
C45 C 0.0562(11) 0.5123(14) 0.1902(4) 0.062(3) Uani 1 1 d .
H45 H -0.0028 0.4997 0.1650 0.074 Uiso 1 1 calc R
C46 C 0.1183(10) 0.6388(12) 0.2108(3) 0.049(3) Uani 1 1 d .
H46 H 0.1048 0.7111 0.1986 0.059 Uiso 1 1 calc R
C47 C 0.1998(9) 0.6556(10) 0.2494(3) 0.040(2) Uani 1 1 d .
H47 H 0.2385 0.7392 0.2640 0.048 Uiso 1 1 calc R
C48 C 0.0263(8) 0.5097(9) 0.4241(3) 0.031(2) Uani 1 1 d .
C49 C -0.0835(9) 0.5609(11) 0.4085(3) 0.046(3) Uani 1 1 d .
H49 H -0.0609 0.6362 0.3938 0.055 Uiso 1 1 calc R
C50 C -0.2198(9) 0.4981(12) 0.4155(3) 0.050(3) Uani 1 1 d .
H50 H -0.2907 0.5292 0.4041 0.060 Uiso 1 1 calc R
C51 C -0.2583(10) 0.3895(11) 0.4389(4) 0.052(3) Uani 1 1 d .
H51 H -0.3536 0.3502 0.4434 0.063 Uiso 1 1 calc R
C52 C -0.1579(9) 0.3396(10) 0.4554(3) 0.045(2) Uani 1 1 d .
H52 H -0.1841 0.2663 0.4711 0.054 Uiso 1 1 calc R
C53 C -0.0133(9) 0.4005(9) 0.4485(3) 0.036(2) Uani 1 1 d .
C54 C 0.0968(10) 0.3533(9) 0.4665(3) 0.035(2) Uani 1 1 d .
C55 C 0.1501(12) 0.1893(12) 0.5049(4) 0.072(4) Uani 1 1 d .
H55A H 0.2000 0.1597 0.4807 0.109 Uiso 1 1 calc R
H55B H 0.1011 0.1159 0.5202 0.109 Uiso 1 1 calc R
H55C H 0.2165 0.2524 0.5252 0.109 Uiso 1 1 calc R
C56 C 0.2327(9) 0.4231(9) 0.4637(3) 0.032(2) Uani 1 1 d .
H56 H 0.3049 0.4000 0.4780 0.039 Uiso 1 1 calc R
C57 C 0.2636(8) 0.5302(9) 0.4392(3) 0.032(2) Uani 1 1 d .
C58 C 0.4122(8) 0.6109(9) 0.4356(3) 0.032(2) Uani 1 1 d .
C96 C 0.6172(15) 0.9967(15) 0.4493(5) 0.096(5) Uani 1 1 d .
H96A H 0.5358 0.9864 0.4301 0.143 Uiso 1 1 calc R
H96B H 0.6342 1.0770 0.4685 0.143 Uiso 1 1 calc R
H96C H 0.6003 0.9242 0.4670 0.143 Uiso 1 1 calc R
C97 C 0.7379(19) 1.0003(15) 0.4231(5) 0.077(4) Uani 1 1 d .
C98 C 0.114(2) -0.340(2) 0.0245(10) 0.215(15) Uani 1 1 d .
H98A H 0.0482 -0.4008 0.0036 0.322 Uiso 1 1 calc R
H98B H 0.2015 -0.3633 0.0253 0.322 Uiso 1 1 calc R
H98C H 0.1327 -0.2529 0.0154 0.322 Uiso 1 1 calc R
C99 C 0.058(3) -0.342(2) 0.0666(10) 0.131(8) Uani 1 1 d .
N98 N 0.8294(17) 1.0011(16) 0.4021(5) 0.111(5) Uani 1 1 d .
N99 N 0.007(3) -0.339(3) 0.0995(9) 0.257(18) Uani 1 1 d .

loop_
_atom_site_aniso_label
_atom_site_aniso_U_11
_atom_site_aniso_U_22
_atom_site_aniso_U_33
_atom_site_aniso_U_23
_atom_site_aniso_U_13
_atom_site_aniso_U_12
Re1 0.0303(2) 0.0276(2) 0.0343(2) 0.00068(15) 0.00018(14) 0.00535(15)
Re2 0.0314(2) 0.0269(2) 0.0278(2) 0.00357(15) 0.00141(14) 0.01025(15)
O1 0.033(3) 0.046(5) 0.050(4) -0.009(3) 0.001(3) -0.004(3)
O2 0.025(3) 0.035(4) 0.047(4) -0.002(3) -0.004(3) 0.009(3)
O3 0.030(3) 0.049(5) 0.080(5) -0.021(4) -0.014(3) 0.003(3)
O4 0.067(5) 0.046(5) 0.061(5) 0.001(4) 0.014(4) 0.027(4)
O5 0.032(3) 0.042(4) 0.045(4) 0.004(3) -0.002(3) 0.013(3)
O6 0.029(3) 0.036(4) 0.032(3) 0.007(3) -0.002(2) -0.005(3)
O7 0.039(4) 0.066(5) 0.063(5) 0.025(4) -0.008(3) 0.015(4)
O8 0.059(4) 0.040(5) 0.058(5) 0.027(4) 0.000(3) 0.000(4)
N1 0.026(3) 0.021(4) 0.032(4) 0.007(3) 0.011(3) 0.007(3)
N2 0.027(4) 0.033(5) 0.032(4) 0.003(3) 0.007(3) 0.005(3)
P1 0.0265(11) 0.0319(14) 0.0315(13) 0.0025(10) -0.0002(9) 0.0070(10)
P2 0.0274(11) 0.0232(12) 0.0278(12) 0.0014(9) -0.0008(9) 0.0061(9)
Cl1 0.0543(14) 0.0411(15) 0.0608(17) -0.0007(12) 0.0112(12) 0.0222(12)
Cl2 0.0841(19) 0.0489(18) 0.0478(16) 0.0164(13) 0.0102(13) 0.0233(15)
Cl3 0.0536(13) 0.0268(13) 0.0466(14) 0.0104(10) 0.0105(11) 0.0101(11)
Cl4 0.0718(16) 0.0344(14) 0.0428(14) -0.0028(11) 0.0157(12) 0.0178(13)
C1 0.041(5) 0.042(6) 0.032(5) 0.010(4) -0.001(4) 0.011(5)
C2 0.042(5) 0.045(7) 0.039(6) 0.007(5) 0.002(4) 0.012(5)
C3 0.063(7) 0.057(8) 0.048(7) 0.012(6) 0.008(5) 0.026(6)
C4 0.084(9) 0.036(7) 0.069(8) 0.007(6) 0.015(6) 0.023(6)
C5 0.077(8) 0.034(7) 0.083(9) 0.005(6) -0.003(7) -0.001(6)
C6 0.050(6) 0.031(6) 0.063(7) 0.004(5) 0.007(5) 0.010(5)
C7 0.024(4) 0.037(6) 0.045(6) 0.015(4) 0.006(4) 0.002(4)
C8 0.028(5) 0.107(11) 0.045(6) 0.022(6) 0.002(4) 0.009(6)
C9 0.036(6) 0.092(11) 0.068(8) 0.020(7) -0.002(5) 0.016(6)
C10 0.040(6) 0.068(9) 0.076(9) 0.010(7) 0.015(6) 0.014(6)
C11 0.057(7) 0.091(10) 0.048(7) 0.000(6) 0.014(5) 0.015(7)
C12 0.037(5) 0.054(7) 0.044(6) 0.002(5) 0.004(4) 0.009(5)
C13 0.034(5) 0.036(6) 0.037(5) -0.002(4) 0.000(4) 0.008(4)
C14 0.045(5) 0.044(7) 0.045(6) 0.008(5) -0.004(4) 0.013(5)
C15 0.072(7) 0.063(9) 0.042(7) 0.009(6) -0.016(5) 0.021(7)
C16 0.038(5) 0.095(10) 0.033(6) 0.002(6) -0.004(4) 0.020(6)
C17 0.050(6) 0.060(8) 0.039(6) -0.017(5) 0.000(5) -0.006(5)
C18 0.053(6) 0.069(8) 0.032(6) 0.008(5) -0.003(4) 0.025(6)
C19 0.031(5) 0.046(6) 0.025(5) 0.009(4) -0.002(4) 0.010(4)
C20 0.037(5) 0.029(6) 0.057(6) 0.006(5) -0.003(4) 0.007(4)
C21 0.026(5) 0.084(9) 0.051(7) -0.001(6) -0.002(4) 0.009(5)
C22 0.028(5) 0.093(10) 0.054(7) 0.019(7) 0.002(5) 0.022(6)
C23 0.049(6) 0.075(9) 0.044(6) 0.019(6) 0.009(5) 0.036(6)
C24 0.037(5) 0.044(6) 0.037(5) 0.017(5) 0.003(4) 0.016(5)
C25 0.056(6) 0.049(7) 0.031(5) 0.011(4) 0.014(4) 0.035(5)
C26 0.102(10) 0.051(8) 0.091(10) -0.005(7) 0.018(8) 0.039(8)
C27 0.044(5) 0.035(6) 0.039(6) -0.001(4) 0.005(4) 0.012(4)
C28 0.035(5) 0.029(5) 0.039(5) 0.005(4) 0.001(4) 0.012(4)
C29 0.039(5) 0.037(6) 0.039(6) 0.001(4) 0.001(4) 0.013(5)
C30 0.034(4) 0.012(4) 0.042(5) 0.000(4) 0.002(4) 0.009(4)
C31 0.036(5) 0.031(6) 0.047(6) 0.000(4) 0.003(4) 0.014(4)
C32 0.057(6) 0.024(6) 0.052(6) -0.003(5) 0.007(5) -0.002(5)
C33 0.088(8) 0.032(6) 0.044(6) 0.006(5) 0.005(6) 0.018(6)
C34 0.065(7) 0.034(7) 0.072(8) 0.014(5) -0.010(6) 0.023(6)
C35 0.051(6) 0.042(7) 0.046(6) 0.001(5) 0.001(4) 0.017(5)
C36 0.026(4) 0.030(5) 0.049(6) 0.011(4) 0.007(4) 0.013(4)
C37 0.039(5) 0.035(6) 0.052(6) -0.002(5) 0.004(4) 0.001(4)
C38 0.034(5) 0.050(7) 0.080(9) 0.004(6) 0.008(5) 0.012(5)
C39 0.039(6) 0.069(9) 0.083(9) 0.024(7) 0.030(6) 0.011(6)
C40 0.059(7) 0.078(10) 0.055(7) 0.009(6) 0.024(6) 0.020(7)
C41 0.045(6) 0.065(8) 0.043(6) 0.007(5) 0.011(5) 0.017(5)
C42 0.030(4) 0.044(6) 0.027(5) 0.006(4) 0.003(3) 0.011(4)
C43 0.076(7) 0.053(8) 0.038(6) 0.000(5) -0.017(5) 0.012(6)
C44 0.088(9) 0.058(9) 0.050(7) 0.000(6) -0.021(6) -0.014(7)
C45 0.048(6) 0.085(10) 0.040(6) 0.007(6) -0.011(5) -0.001(6)
C46 0.054(6) 0.060(8) 0.039(6) 0.020(5) 0.004(5) 0.023(6)
C47 0.038(5) 0.042(6) 0.036(5) 0.008(4) 0.001(4) 0.003(4)
C48 0.033(5) 0.026(5) 0.033(5) -0.002(4) 0.003(4) 0.009(4)
C49 0.030(5) 0.064(8) 0.043(6) 0.006(5) 0.007(4) 0.011(5)
C50 0.028(5) 0.071(8) 0.055(7) -0.001(6) 0.001(4) 0.023(5)
C51 0.027(5) 0.059(8) 0.060(7) -0.004(6) 0.008(5) -0.003(5)
C52 0.033(5) 0.044(6) 0.050(6) -0.003(5) 0.009(4) -0.002(4)
C53 0.031(4) 0.035(6) 0.035(5) -0.002(4) 0.006(4) -0.003(4)
C54 0.052(5) 0.028(5) 0.028(5) 0.005(4) 0.008(4) 0.015(4)
C55 0.081(8) 0.050(8) 0.081(9) 0.033(7) -0.006(7) 0.001(7)
C56 0.038(5) 0.032(5) 0.029(5) 0.009(4) 0.003(4) 0.011(4)
C57 0.034(5) 0.029(5) 0.031(5) 0.005(4) 0.001(4) 0.005(4)
C58 0.032(5) 0.031(5) 0.033(5) 0.003(4) -0.004(4) 0.012(4)
C96 0.092(10) 0.075(11) 0.093(11) -0.011(8) -0.014(9) -0.012(8)
C97 0.108(13) 0.058(9) 0.056(9) 0.000(7) -0.022(8) 0.010(9)
C98 0.141(19) 0.114(19) 0.30(4) -0.12(2) 0.07(2) -0.064(15)
C99 0.141(19) 0.111(18) 0.14(2) 0.037(17) -0.029(17) 0.032(15)
N98 0.138(13) 0.116(13) 0.073(10) 0.007(9) -0.008(9) 0.025(11)
N99 0.31(3) 0.34(4) 0.15(2) 0.14(3) -0.01(2) 0.10(3)

loop_
_atom_type_symbol
_atom_type_description
_atom_type_scat_dispersion_real
_atom_type_scat_dispersion_imag
_atom_type_scat_source
C C 0.0033 0.0016 'International Tables Vol C Tables 4.2.6.8 and 6.1.1.4'
H H 0.0000 0.0000 'International Tables Vol C Tables 4.2.6.8 and 6.1.1.4'
N N 0.0061 0.0033 'International Tables Vol C Tables 4.2.6.8 and 6.1.1.4'
O O 0.0106 0.0060 'International Tables Vol C Tables 4.2.6.8 and 6.1.1.4'
P P 0.1023 0.0942 'International Tables Vol C Tables 4.2.6.8 and 6.1.1.4'
Cl Cl 0.1484 0.1585 'International Tables Vol C Tables 4.2.6.8 and 6.1.1.4'
Re Re -1.0185 7.2310 'International Tables Vol C Tables 4.2.6.8 and 6.1.1.4'

loop_
_geom_angle_atom_site_label_1
_geom_angle_atom_site_label_2
_geom_angle_atom_site_label_3
_geom_angle
O1 Re1 O2 163.1(3)
O1 Re1 N1 94.0(3)
O2 Re1 N1 74.2(2)
O1 Re1 Cl1 103.6(2)
O2 Re1 Cl1 89.05(18)
N1 Re1 Cl1 162.33(19)
O1 Re1 Cl2 102.6(2)
O2 Re1 Cl2 88.65(18)
N1 Re1 Cl2 85.23(18)
Cl1 Re1 Cl2 88.82(10)
O1 Re1 P1 88.2(2)
O2 Re1 P1 80.84(18)
N1 Re1 P1 94.10(17)
Cl1 Re1 P1 88.65(8)
Cl2 Re1 P1 169.23(9)
O5 Re2 O6 164.0(3)
O5 Re2 N2 95.3(3)
O6 Re2 N2 74.8(2)
O5 Re2 Cl3 102.3(2)
O6 Re2 Cl3 88.62(16)
N2 Re2 Cl3 162.29(19)
O5 Re2 Cl4 103.1(2)
O6 Re2 Cl4 88.63(19)
N2 Re2 Cl4 85.0(2)
Cl3 Re2 Cl4 88.60(9)
O5 Re2 P2 88.2(2)
O6 Re2 P2 80.37(19)
N2 Re2 P2 94.4(2)
Cl3 Re2 P2 88.67(8)
Cl4 Re2 P2 168.73(8)
C29 O2 Re1 122.3(5)
C25 O4 C26 118.2(8)
C58 O6 Re2 121.7(5)
C54 O8 C55 118.6(8)
C28 N1 C19 115.7(8)
C28 N1 Re1 116.4(5)
C19 N1 Re1 127.5(6)
C57 N2 C48 116.9(7)
C57 N2 Re2 115.1(5)
C48 N2 Re2 128.0(5)
C1 P1 C13 105.3(4)
C1 P1 C7 106.3(4)
C13 P1 C7 104.8(4)
C1 P1 Re1 111.1(3)
C13 P1 Re1 112.5(3)
C7 P1 Re1 116.1(3)
C42 P2 C30 105.3(4)
C42 P2 C36 105.0(4)
C30 P2 C36 105.8(4)
C42 P2 Re2 110.9(3)
C30 P2 Re2 111.2(3)
C36 P2 Re2 117.8(3)
C6 C1 C2 116.3(9)
C6 C1 P1 124.1(7)
C2 C1 P1 119.6(7)
C3 C2 C1 122.3(10)
C4 C3 C2 120.0(10)
C5 C4 C3 119.1(11)
C4 C5 C6 121.0(11)
C5 C6 C1 121.4(10)
C8 C7 C12 119.8(8)
C8 C7 P1 120.3(7)
C12 C7 P1 119.9(7)
C7 C8 C9 120.5(10)
C10 C9 C8 120.0(10)
C11 C10 C9 119.4(10)
C10 C11 C12 120.5(11)
C7 C12 C11 119.7(9)
C18 C13 C14 119.2(9)
C18 C13 P1 119.9(7)
C14 C13 P1 120.7(8)
C15 C14 C13 120.1(11)
C14 C15 C16 120.0(10)
C15 C16 C17 120.7(10)
C16 C17 C18 118.9(11)
C13 C18 C17 121.1(10)
N1 C19 C24 121.3(8)
N1 C19 C20 118.8(9)
C24 C19 C20 119.9(8)
C21 C20 C19 116.0(10)
C22 C21 C20 125.2(11)
C21 C22 C23 121.0(9)
C22 C23 C24 116.7(10)
C19 C24 C23 121.0(10)
C19 C24 C25 119.0(8)
C23 C24 C25 119.9(10)
O4 C25 C27 125.9(10)
O4 C25 C24 116.3(8)
C27 C25 C24 117.8(9)
C25 C27 C28 118.3(9)
N1 C28 C27 127.0(8)
N1 C28 C29 112.0(8)
C27 C28 C29 121.0(9)
O3 C29 O2 123.6(8)
O3 C29 C28 122.8(9)
O2 C29 C28 113.6(8)
C31 C30 C35 120.1(8)
C31 C30 P2 117.8(6)
C35 C30 P2 121.9(7)
C30 C31 C32 119.7(8)
C31 C32 C33 120.3(9)
C34 C33 C32 119.8(10)
C33 C34 C35 120.6(10)
C34 C35 C30 119.5(9)
C37 C36 C41 119.7(8)
C37 C36 P2 122.0(7)
C41 C36 P2 118.3(7)
C36 C37 C38 121.8(10)
C39 C38 C37 117.7(10)
C40 C39 C38 120.4(10)
C39 C40 C41 122.0(11)
C40 C41 C36 118.4(10)
C43 C42 C47 119.4(8)
C43 C42 P2 122.9(7)
C47 C42 P2 117.7(8)
C44 C43 C42 120.0(11)
C43 C44 C45 121.3(12)
C44 C45 C46 119.9(10)
C47 C46 C45 119.4(10)
C46 C47 C42 120.0(10)
N2 C48 C53 121.2(7)
N2 C48 C49 120.7(8)
C53 C48 C49 118.0(8)
C50 C49 C48 119.0(10)
C49 C50 C51 122.6(9)
C52 C51 C50 120.5(9)
C51 C52 C53 119.3(10)
C48 C53 C52 120.5(9)
C48 C53 C54 118.3(8)
C52 C53 C54 121.2(9)
O8 C54 C56 126.6(8)
O8 C54 C53 114.0(8)
C56 C54 C53 119.2(8)
C54 C56 C57 118.8(8)
N2 C57 C56 124.9(8)
N2 C57 C58 114.4(7)
C56 C57 C58 120.7(7)
O7 C58 O6 123.7(8)
O7 C58 C57 123.0(8)
O6 C58 C57 113.3(7)
N98 C97 C96 178.4(19)
N99 C99 C98 175(3)

loop_
_geom_bond_atom_site_label_1
_geom_bond_atom_site_label_2
_geom_bond_distance
Re1 O1 1.660(6)
Re1 O2 2.029(6)
Re1 N1 2.180(7)
Re1 Cl1 2.335(2)
Re1 Cl2 2.373(2)
Re1 P1 2.485(2)
Re2 O5 1.671(5)
Re2 O6 2.043(5)
Re2 N2 2.178(7)
Re2 Cl3 2.325(2)
Re2 Cl4 2.383(2)
Re2 P2 2.479(2)
O2 C29 1.311(11)
O3 C29 1.213(11)
O4 C25 1.351(11)
O4 C26 1.432(14)
O6 C58 1.320(10)
O7 C58 1.200(9)
O8 C54 1.315(10)
O8 C55 1.438(13)
N1 C28 1.334(11)
N1 C19 1.379(10)
N2 C57 1.343(10)
N2 C48 1.379(10)
P1 C1 1.787(11)
P1 C13 1.825(9)
P1 C7 1.842(8)
P2 C42 1.811(8)
P2 C30 1.832(8)
P2 C36 1.839(8)
C1 C6 1.394(13)
C1 C2 1.401(12)
C2 C3 1.384(15)
C3 C4 1.381(16)
C4 C5 1.369(16)
C5 C6 1.390(16)
C7 C8 1.360(12)
C7 C12 1.377(13)
C8 C9 1.381(13)
C9 C10 1.375(15)
C10 C11 1.368(16)
C11 C12 1.382(14)
C13 C18 1.358(14)
C13 C14 1.406(13)
C14 C15 1.375(14)
C15 C16 1.376(16)
C16 C17 1.379(15)
C17 C18 1.400(13)
C19 C24 1.389(13)
C19 C20 1.425(13)
C20 C21 1.381(13)
C21 C22 1.321(16)
C22 C23 1.396(16)
C23 C24 1.431(12)
C24 C25 1.449(14)
C25 C27 1.357(12)
C27 C28 1.362(13)
C28 C29 1.508(12)
C30 C31 1.369(11)
C30 C35 1.388(12)
C31 C32 1.377(13)
C32 C33 1.380(14)
C33 C34 1.363(14)
C34 C35 1.374(14)
C36 C37 1.361(13)
C36 C41 1.398(14)
C37 C38 1.404(13)
C38 C39 1.385(17)
C39 C40 1.363(16)
C40 C41 1.379(14)
C42 C43 1.379(14)
C42 C47 1.410(13)
C43 C44 1.368(14)
C44 C45 1.369(17)
C45 C46 1.396(16)
C46 C47 1.377(13)
C48 C53 1.404(12)
C48 C49 1.438(12)
C49 C50 1.348(13)
C50 C51 1.382(15)
C51 C52 1.361(14)
C52 C53 1.414(12)
C53 C54 1.441(13)
C54 C56 1.342(12)
C56 C57 1.387(11)
C57 C58 1.484(11)
C96 C97 1.43(2)
C97 N98 1.103(19)
C98 C99 1.39(3)
C99 N99 1.12(3)

loop_
_geom_hbond_atom_site_label_D
_geom_hbond_atom_site_label_H
_geom_hbond_atom_site_label_A
_geom_hbond_distance_DH
_geom_hbond_distance_HA
_geom_hbond_distance_DA
_geom_hbond_angle_DHA
_geom_hbond_site_symmetry_A
C8 H8 O2 0.93 2.29 3.084(12) 143.4 .
C18 H18 O1 0.93 2.56 2.993(12) 108.8 .
C20 H20 O1 0.93 2.21 2.835(12) 123.8 .
C22 H22 O2 0.93 2.43 3.275(11) 151.7 1_655
C37 H37 O6 0.93 2.30 3.101(12) 143.5 .
C49 H49 O5 0.93 2.24 2.914(11) 128.5 .
C98 H98C O3 0.96 2.42 3.018(19) 120.5 .
